data_1549074
loop_
_publ_author_name
'El-Hiti, Gamal A.'
'Smith, Keith'
'Alamri, Mesfer'
'Morris, Ceri A.'
'Kille, Peter'
'Kariuki, Benson M.'

_publ_section_title
;
 5-Bromo-1-(4-bromophenyl)isatin
;
_journal_coeditor_code HB4216
_journal_issue 3
_journal_name_full IUCrData
_journal_page_first x180426
_journal_paper_doi 10.1107/S2414314618004261
_journal_volume 3
_journal_year 2018
_chemical_formula_iupac 'C14 H7 Br2 N O2'
_chemical_formula_moiety 'C14 H7 Br2 N O2'
_chemical_formula_sum 'C14 H7 Br2 N O2'
_chemical_formula_weight 381.03
_chemical_name_common
;
5-Bromo-1-(4-bromophenyl)isatin
;
_chemical_name_systematic
;
5-Bromo-1-(4-bromophenyl)-2,3-dihydro-1<i>H</i>-indole-2,3-dione
;
_space_group_crystal_system orthorhombic
_space_group_IT_number 62
_space_group_name_Hall '-P 2ac 2n'
_space_group_name_H-M_alt 'P n m a'
_symmetry_space_group_name_Hall '-P 2ac 2n'
_symmetry_space_group_name_H-M 'P n m a'
_atom_sites_solution_hydrogens geom
_atom_sites_solution_primary direct
_audit_creation_method SHELXL-2018/1
_cell_angle_alpha 90
_cell_angle_beta 90
_cell_angle_gamma 90
_cell_formula_units_Z 4
_cell_length_a 15.1160(14)
_cell_length_b 6.8728(6)
_cell_length_c 12.7492(11)
_cell_measurement_reflns_used 1378
_cell_measurement_temperature 293(2)
_cell_measurement_theta_max 25.8140
_cell_measurement_theta_min 4.3230
_cell_volume 1324.5(2)
_computing_cell_refinement
;
CrysAlis PRO (Rigaku OD, 2015)
;
_computing_data_collection
;
CrysAlis PRO (Rigaku OD, 2015)
;
_computing_data_reduction
;
CrysAlis PRO (Rigaku OD, 2015)
;
_computing_molecular_graphics
;
ORTEP-3 for Windows (Farrugia, 2012)
;
_computing_publication_material
;
WinGX (Farrugia, 2012) and <i>CHEMDRAW Ultra</i> (Cambridge Soft,
2001)
;
_computing_structure_refinement
;
SHELXL2018 (Sheldrick, 2015)
;
_computing_structure_solution
;
SHELXS97 (Sheldrick, 2008)
;
_diffrn_ambient_temperature 293(2)
_diffrn_measured_fraction_theta_full 0.996
_diffrn_measured_fraction_theta_max 0.865
_diffrn_measurement_device_type 'Agilent SuperNova, Dual, Cu at zero, Atlas'
_diffrn_measurement_method '\w scans'
_diffrn_radiation_type MoK\a
_diffrn_radiation_wavelength 0.71073
_diffrn_reflns_av_R_equivalents 0.0412
_diffrn_reflns_limit_h_max 20
_diffrn_reflns_limit_h_min -14
_diffrn_reflns_limit_k_max 9
_diffrn_reflns_limit_k_min -6
_diffrn_reflns_limit_l_max 15
_diffrn_reflns_limit_l_min -16
_diffrn_reflns_number 5624
_diffrn_reflns_theta_full 25.242
_diffrn_reflns_theta_max 29.988
_diffrn_reflns_theta_min 3.368
_exptl_absorpt_coefficient_mu 6.115
_exptl_absorpt_correction_T_max 1.00000
_exptl_absorpt_correction_T_min 0.37666
_exptl_absorpt_correction_type multi-scan
_exptl_absorpt_process_details
;
(CrysAlis PRO; Rigaku OD, 2015)
;
_exptl_crystal_colour orange
_exptl_crystal_density_diffrn 1.911
_exptl_crystal_description block
_exptl_crystal_F_000 736
_exptl_crystal_size_max 0.293
_exptl_crystal_size_mid 0.239
_exptl_crystal_size_min 0.192
_refine_diff_density_max 0.532
_refine_diff_density_min -0.594
_refine_ls_extinction_coef 0.0052(4)
_refine_ls_extinction_expression Fc^*^=kFc[1+0.001xFc^2^\l^3^/sin(2\q)]^-1/4^
_refine_ls_extinction_method
;
SHELXL2018 (Sheldrick, 2015)
;
_refine_ls_goodness_of_fit_ref 1.059
_refine_ls_hydrogen_treatment constr
_refine_ls_matrix_type full
_refine_ls_number_parameters 110
_refine_ls_number_reflns 1801
_refine_ls_number_restraints 0
_refine_ls_restrained_S_all 1.059
_refine_ls_R_factor_all 0.0775
_refine_ls_R_factor_gt 0.0407
_refine_ls_shift/su_max 0.000
_refine_ls_shift/su_mean 0.000
_refine_ls_structure_factor_coef Fsqd
_refine_ls_weighting_details 'w=1/[\s^2^(Fo^2^)+(0.0277P)^2^+1.3530P] where P=(Fo^2^+2Fc^2^)/3'
_refine_ls_weighting_scheme calc
_refine_ls_wR_factor_gt 0.0789
_refine_ls_wR_factor_ref 0.0963
_reflns_number_gt 1174
_reflns_number_total 1801
_reflns_threshold_expression 'I > 2\s(I)'
_cod_data_source_file hb4216sup1.cif
_cod_data_source_block I
_cod_database_code 1549074
_shelx_space_group_comment
;
The symmetry employed for this shelxl refinement is uniquely defined
by the following loop, which should always be used as a source of
symmetry information in preference to the above space-group names.
They are only intended as comments.
;
_shelx_estimated_absorpt_t_min 0.267
_shelx_estimated_absorpt_t_max 0.386

loop_
_space_group_symop_operation_xyz
'x, y, z'
'-x+1/2, -y, z+1/2'
'x+1/2, -y+1/2, -z+1/2'
'-x, y+1/2, -z'
'-x, -y, -z'
'x-1/2, y, -z-1/2'
'-x-1/2, y-1/2, z-1/2'
'x, -y-1/2, z'

loop_
_atom_site_type_symbol
_atom_site_label
_atom_site_fract_x
_atom_site_fract_y
_atom_site_fract_z
_atom_site_U_iso_or_equiv
_atom_site_adp_type
_atom_site_calc_flag
_atom_site_occupancy
C C1 0.5530(3) 0.250000 0.3519(4) 0.0438(12) Uani d 1
C C2 0.4652(3) 0.250000 0.3236(4) 0.0476(12) Uani d 1
H H2 0.448493 0.250000 0.253441 0.057 Uiso calc 1
C C3 0.4023(4) 0.250000 0.4030(4) 0.0501(13) Uani d 1
H H3 0.342467 0.250000 0.385924 0.060 Uiso calc 1
C C4 0.4276(3) 0.250000 0.5072(4) 0.0429(11) Uani d 1
C C5 0.5158(3) 0.250000 0.5361(4) 0.0433(12) Uani d 1
H H5 0.532555 0.250000 0.606269 0.052 Uiso calc 1
C C6 0.5780(3) 0.250000 0.4567(4) 0.0421(11) Uani d 1
C C7 0.6743(3) 0.250000 0.4607(4) 0.0480(12) Uani d 1
C C8 0.7050(4) 0.250000 0.3443(5) 0.0516(13) Uani d 1
C C9 0.6233(3) 0.250000 0.1732(4) 0.0469(12) Uani d 1
C C10 0.6218(4) 0.0790(6) 0.1197(3) 0.0771(14) Uani d 1
H H10 0.625054 -0.038212 0.155897 0.092 Uiso calc 1
C C11 0.6156(4) 0.0789(7) 0.0112(4) 0.0831(15) Uani d 1
H H11 0.613968 -0.037843 -0.025692 0.100 Uiso calc 1
C C12 0.6118(3) 0.250000 -0.0401(4) 0.0535(14) Uani d 1
N N1 0.6283(3) 0.250000 0.2857(3) 0.0484(10) Uani d 1
O O1 0.7242(2) 0.250000 0.5347(3) 0.0650(11) Uani d 1
O O2 0.7799(3) 0.250000 0.3124(3) 0.0666(11) Uani d 1
Br Br1 0.33910(4) 0.250000 0.61293(5) 0.0564(2) Uani d 1
Br Br2 0.60700(6) 0.250000 -0.18928(5) 0.0946(3) Uani d 1

loop_
_atom_site_aniso_label
_atom_site_aniso_U_11
_atom_site_aniso_U_22
_atom_site_aniso_U_33
_atom_site_aniso_U_12
_atom_site_aniso_U_13
_atom_site_aniso_U_23
C1 0.055(3) 0.038(2) 0.039(3) 0.000 -0.003(2) 0.000
C2 0.053(3) 0.055(3) 0.035(3) 0.000 -0.005(2) 0.000
C3 0.050(3) 0.053(3) 0.048(3) 0.000 -0.005(2) 0.000
C4 0.049(3) 0.041(3) 0.039(3) 0.000 0.003(2) 0.000
C5 0.058(3) 0.040(3) 0.032(3) 0.000 -0.009(2) 0.000
C6 0.051(3) 0.038(2) 0.037(3) 0.000 -0.005(2) 0.000
C7 0.052(3) 0.047(3) 0.045(3) 0.000 -0.011(2) 0.000
C8 0.055(4) 0.048(3) 0.052(3) 0.000 -0.002(3) 0.000
C9 0.050(3) 0.052(3) 0.039(3) 0.000 0.001(2) 0.000
C10 0.135(4) 0.050(2) 0.046(3) 0.007(3) -0.007(3) 0.002(2)
C11 0.136(5) 0.063(3) 0.050(3) 0.010(3) -0.013(3) -0.010(2)
C12 0.049(3) 0.074(4) 0.037(3) 0.000 -0.006(2) 0.000
N1 0.054(3) 0.053(2) 0.038(3) 0.000 0.001(2) 0.000
O1 0.059(2) 0.081(3) 0.055(3) 0.000 -0.013(2) 0.000
O2 0.049(2) 0.085(3) 0.066(3) 0.000 0.0106(19) 0.000
Br1 0.0597(4) 0.0578(3) 0.0518(4) 0.000 0.0100(3) 0.000
Br2 0.1138(7) 0.1280(7) 0.0420(4) 0.000 -0.0233(4) 0.000

loop_
_atom_type_symbol
_atom_type_description
_atom_type_scat_dispersion_real
_atom_type_scat_dispersion_imag
_atom_type_scat_source
C C 0.0033 0.0016 'International Tables Vol C Tables 4.2.6.8 and 6.1.1.4'
H H 0.0000 0.0000 'International Tables Vol C Tables 4.2.6.8 and 6.1.1.4'
N N 0.0061 0.0033 'International Tables Vol C Tables 4.2.6.8 and 6.1.1.4'
O O 0.0106 0.0060 'International Tables Vol C Tables 4.2.6.8 and 6.1.1.4'
Br Br -0.2901 2.4595 'International Tables Vol C Tables 4.2.6.8 and 6.1.1.4'

loop_
_geom_angle_atom_site_label_1
_geom_angle_atom_site_label_2
_geom_angle_atom_site_label_3
_geom_angle_site_symmetry_1
_geom_angle
C2 C1 C6 . 121.0(5)
C2 C1 N1 . 128.3(5)
C6 C1 N1 . 110.7(4)
C1 C2 C3 . 118.0(5)
C1 C2 H2 . 121.0
C3 C2 H2 . 121.0
C4 C3 C2 . 120.7(5)
C4 C3 H3 . 119.7
C2 C3 H3 . 119.7
C3 C4 C5 . 121.5(5)
C3 C4 Br1 . 119.2(4)
C5 C4 Br1 . 119.3(4)
C6 C5 C4 . 117.5(4)
C6 C5 H5 . 121.3
C4 C5 H5 . 121.3
C5 C6 C1 . 121.3(5)
C5 C6 C7 . 130.9(5)
C1 C6 C7 . 107.8(5)
O1 C7 C6 . 130.6(5)
O1 C7 C8 . 124.0(5)
C6 C7 C8 . 105.4(4)
O2 C8 N1 . 127.4(6)
O2 C8 C7 . 127.1(5)
N1 C8 C7 . 105.5(4)
C10 C9 C10 8_565 119.7(5)
C10 C9 N1 8_565 120.2(3)
C10 C9 N1 . 120.2(3)
C9 C10 C11 . 120.2(4)
C9 C10 H10 . 119.9
C11 C10 H10 . 119.9
C12 C11 C10 . 119.1(4)
C12 C11 H11 . 120.5
C10 C11 H11 . 120.5
C11 C12 C11 8_565 121.7(6)
C11 C12 Br2 8_565 119.1(3)
C11 C12 Br2 . 119.1(3)
C8 N1 C1 . 110.6(4)
C8 N1 C9 . 125.9(4)
C1 N1 C9 . 123.5(4)

loop_
_geom_bond_atom_site_label_1
_geom_bond_atom_site_label_2
_geom_bond_site_symmetry_2
_geom_bond_distance
C1 C2 . 1.374(7)
C1 C6 . 1.389(7)
C1 N1 . 1.418(6)
C2 C3 . 1.390(7)
C2 H2 . 0.9300
C3 C4 . 1.382(7)
C3 H3 . 0.9300
C4 C5 . 1.383(7)
C4 Br1 . 1.899(5)
C5 C6 . 1.381(7)
C5 H5 . 0.9300
C6 C7 . 1.457(7)
C7 O1 . 1.208(6)
C7 C8 . 1.554(8)
C8 O2 . 1.203(6)
C8 N1 . 1.379(7)
C9 C10 8_565 1.359(5)
C9 C10 . 1.359(5)
C9 N1 . 1.436(6)
C10 C11 . 1.386(6)
C10 H10 . 0.9300
C11 C12 . 1.347(5)
C11 H11 . 0.9300
C12 Br2 . 1.904(6)

loop_
_geom_hbond_atom_site_label_D
_geom_hbond_atom_site_label_H
_geom_hbond_atom_site_label_A
_geom_hbond_site_symmetry_A
_geom_hbond_distance_DH
_geom_hbond_distance_HA
_geom_hbond_distance_DA
_geom_hbond_angle_DHA
_geom_hbond_publ_flag
C2 H2 O2 6_556 0.93 2.68 3.296(6) 124 yes
C3 H3 O2 6_556 0.93 2.70 3.312(7) 124 yes
C5 H5 Br2 1_556 0.93 2.84 3.763(5) 173 yes

_cod_database_fobs_code 1549074
